data_7045782
loop_
_publ_author_name
'Hussein, B. A.'
'Huynh, J. T.'
'Prieto, P. L.'
'Barran, C. P.'
'Arnold, A. E.'
'Sarycheva, O. V.'
'Lough, A. J.'
'Koivisto, B. D.'

_publ_section_title
;
 Molecular lemmings: strategies to avoid when designing BODIPY ferrocene
 dyads for dye-sensitized solar cell applications.
;
_journal_issue 14
_journal_name_full 'Dalton transactions (Cambridge, England : 2003)'
_journal_page_first 4916
_journal_page_last 4920
_journal_paper_doi 10.1039/C8DT00174J
_journal_volume 47
_journal_year 2018
_chemical_formula_moiety 'C56 H43 B Cl0.86 F2 I0.14 N2 O P2 Pd'
_chemical_formula_sum 'C56 H43 B Cl0.86 F2 I0.14 N2 O P2 Pd'
_chemical_formula_weight 1025.32
_space_group_crystal_system monoclinic
_space_group_IT_number 11
_space_group_name_Hall '-P 2yb'
_space_group_name_H-M_alt 'P 1 21/m 1'
_symmetry_space_group_name_Hall '-P 2yb'
_symmetry_space_group_name_H-M 'P 1 21/m 1'
_atom_sites_solution_hydrogens geom
_audit_creation_method SHELXL-2014/7
_audit_update_record
;
2018-01-11 deposited with the CCDC.
2018-03-05 downloaded from the CCDC.
;
_cell_angle_alpha 90
_cell_angle_beta 110.919(2)
_cell_angle_gamma 90
_cell_formula_units_Z 2
_cell_length_a 11.5257(9)
_cell_length_b 16.4734(13)
_cell_length_c 14.0859(12)
_cell_measurement_reflns_used 4364
_cell_measurement_temperature 100(2)
_cell_measurement_theta_max 21.79
_cell_measurement_theta_min 2.26
_cell_volume 2498.2(4)
_computing_cell_refinement APEX2
_computing_data_collection 'APEX2 (Bruker, 2014)'
_computing_data_reduction 'SAINT (Bruker, 2014)'
_computing_molecular_graphics 'PLATON (Spek, 2009)'
_computing_publication_material 'SHELXTL (Sheldrick, 2008)'
_computing_structure_refinement 'SHELXL-2014/7 (Sheldrick, 2015b)'
_computing_structure_solution 'SHELXT (Sheldrick, 2015a)'
_diffrn_ambient_temperature 100(2)
_diffrn_measured_fraction_theta_full 1.000
_diffrn_measured_fraction_theta_max 0.996
_diffrn_measurement_device_type 'Bruker Kappa APEX-DUO CCD'
_diffrn_measurement_method '\f and \w scans'
_diffrn_radiation_type MoK\a
_diffrn_radiation_wavelength 0.71073
_diffrn_reflns_av_R_equivalents 0.1514
_diffrn_reflns_av_unetI/netI 0.1079
_diffrn_reflns_Laue_measured_fraction_full 1.000
_diffrn_reflns_Laue_measured_fraction_max 0.996
_diffrn_reflns_limit_h_max 14
_diffrn_reflns_limit_h_min -14
_diffrn_reflns_limit_k_max 21
_diffrn_reflns_limit_k_min -21
_diffrn_reflns_limit_l_max 18
_diffrn_reflns_limit_l_min -18
_diffrn_reflns_number 46350
_diffrn_reflns_point_group_measured_fraction_full 1.000
_diffrn_reflns_point_group_measured_fraction_max 0.996
_diffrn_reflns_theta_full 25.242
_diffrn_reflns_theta_max 27.609
_diffrn_reflns_theta_min 1.548
_diffrn_source 'sealed tube with Bruker Triumph monochromator'
_exptl_absorpt_coefficient_mu 0.616
_exptl_absorpt_correction_T_max 0.7456
_exptl_absorpt_correction_T_min 0.6607
_exptl_absorpt_correction_type multi-scan
_exptl_absorpt_process_details 'SADABS (Bruker, 2014)'
_exptl_crystal_colour orange
_exptl_crystal_density_diffrn 1.363
_exptl_crystal_description plate
_exptl_crystal_F_000 1044
_exptl_crystal_size_max 0.100
_exptl_crystal_size_mid 0.090
_exptl_crystal_size_min 0.040
_refine_diff_density_max 0.632
_refine_diff_density_min -1.003
_refine_diff_density_rms 0.115
_refine_ls_extinction_method none
_refine_ls_goodness_of_fit_ref 1.124
_refine_ls_hydrogen_treatment constr
_refine_ls_matrix_type full
_refine_ls_number_parameters 381
_refine_ls_number_reflns 5969
_refine_ls_number_restraints 72
_refine_ls_restrained_S_all 1.118
_refine_ls_R_factor_all 0.1280
_refine_ls_R_factor_gt 0.0624
_refine_ls_shift/su_max 0.001
_refine_ls_shift/su_mean 0.000
_refine_ls_structure_factor_coef Fsqd
_refine_ls_weighting_details 'w=1/[\s^2^(Fo^2^)+(0.0189P)^2^+11.2526P] where P=(Fo^2^+2Fc^2^)/3'
_refine_ls_weighting_scheme calc
_refine_ls_wR_factor_gt 0.1225
_refine_ls_wR_factor_ref 0.1404
_reflns_Friedel_coverage 0.000
_reflns_number_gt 3666
_reflns_number_total 5969
_reflns_threshold_expression 'I > 2\s(I)'
_cod_data_source_file c8dt00174j2.cif
_cod_data_source_block d1790_a_sq
_cod_depositor_comments 'Adding full bibliography for 7045782.cif.'
_cod_database_code 7045782
_shelx_shelxl_version_number 2014/7
_shelx_space_group_comment
; 
The symmetry employed for this shelxl refinement is uniquely defined 
by the following loop, which should always be used as a source of 
symmetry information in preference to the above space-group names. 
They are only intended as comments. 
;
_shelx_estimated_absorpt_t_min 0.941
_shelx_estimated_absorpt_t_max 0.976

loop_
_space_group_symop_operation_xyz
'x, y, z'
'-x, y+1/2, -z'
'-x, -y, -z'
'x, -y-1/2, z'

loop_
_atom_site_label
_atom_site_type_symbol
_atom_site_fract_x
_atom_site_fract_y
_atom_site_fract_z
_atom_site_U_iso_or_equiv
_atom_site_adp_type
_atom_site_occupancy
_atom_site_site_symmetry_order
_atom_site_calc_flag
_atom_site_refinement_flags_posn
_atom_site_refinement_flags_adp
_atom_site_refinement_flags_occupancy
_atom_site_disorder_assembly
_atom_site_disorder_group
Pd1 Pd 0.80723(6) 0.7500 0.75233(5) 0.01982(17) Uani 1 2 d S T P B .
I1 I 0.914(5) 0.7500 0.949(3) 0.030(2) Uani 0.140(3) 2 d S T P . .
Cl1 Cl 0.901(3) 0.7500 0.9331(15) 0.030(2) Uani 0.860(3) 2 d S T P . .
P1 P 0.80602(14) 0.60864(7) 0.74929(11) 0.0209(3) Uani 1 1 d . . . . .
F1 F 0.3707(3) 0.6809(2) 0.3685(2) 0.0350(8) Uani 1 1 d . . . . .
O1 O 0.3934(6) 0.7500 -0.0854(5) 0.0477(17) Uani 1 2 d S T P . .
N1 N 0.5681(6) 0.7500 0.4464(5) 0.0212(14) Uani 1 2 d S T P B .
N2 N 0.4569(6) 0.7500 0.2578(5) 0.0278(16) Uani 1 2 d S T P B .
C1 C 0.5918(7) 0.7500 0.5457(6) 0.0214(17) Uani 1 2 d S T P B .
C2 C 0.7233(7) 0.7500 0.6014(6) 0.0222(18) Uani 1 2 d S T P . .
C3 C 0.7789(7) 0.7500 0.5293(6) 0.0213(17) Uani 1 2 d S T P B .
C4 C 0.6820(7) 0.7500 0.4316(6) 0.0181(16) Uani 1 2 d S T P . .
C5 C 0.6846(7) 0.7500 0.3335(6) 0.0197(17) Uani 1 2 d S T P A .
C6 C 0.5724(7) 0.7500 0.2456(6) 0.0246(18) Uani 1 2 d S T P . .
C7 C 0.5540(8) 0.7500 0.1421(6) 0.0286(19) Uani 1 2 d S T P B .
C8 C 0.4230(8) 0.7500 0.0898(6) 0.0277(19) Uani 1 2 d S T P . .
C9 C 0.3666(8) 0.7500 0.1638(6) 0.033(2) Uani 1 2 d S T P B .
C10 C 0.4910(8) 0.7500 0.5904(6) 0.036(2) Uani 1 2 d S T P . .
H10A H 0.4213 0.7833 0.5481 0.054 Uiso 0.5 1 calc R U P B .
H10B H 0.5237 0.7724 0.6593 0.054 Uiso 0.5 1 calc R U P . .
H10C H 0.4625 0.6943 0.5929 0.054 Uiso 0.5 1 calc R U P . .
C11 C 0.9161(7) 0.7500 0.5556(6) 0.039(2) Uani 1 2 d S T P . .
H11A H 0.9431 0.8039 0.5425 0.058 Uiso 0.5 1 calc R U P B .
H11B H 0.9384 0.7096 0.5141 0.058 Uiso 0.5 1 calc R U P . .
H11C H 0.9569 0.7365 0.6277 0.058 Uiso 0.5 1 calc R U P . .
C12 C 0.6497(8) 0.7500 0.0926(6) 0.035(2) Uani 1 2 d S T P . .
H12A H 0.6820 0.8051 0.0935 0.052 Uiso 0.5 1 calc R U P B .
H12B H 0.6117 0.7314 0.0222 0.052 Uiso 0.5 1 calc R U P . .
H12C H 0.7179 0.7135 0.1299 0.052 Uiso 0.5 1 calc R U P . .
C13 C 0.3530(9) 0.7500 -0.0170(7) 0.041(2) Uani 1 2 d S T P B .
H13A H 0.2652 0.7500 -0.0364 0.049 Uiso 1 2 calc R U P . .
C14 C 0.2329(7) 0.7500 0.1501(7) 0.041(2) Uani 1 2 d S T P . .
H14A H 0.1845 0.7281 0.0829 0.061 Uiso 0.5 1 calc R U P B .
H14B H 0.2060 0.8057 0.1556 0.061 Uiso 0.5 1 calc R U P . .
H14C H 0.2200 0.7162 0.2027 0.061 Uiso 0.5 1 calc R U P . .
C15 C 0.8087(5) 0.7534(13) 0.3211(5) 0.0240(19) Uani 0.5 1 d G U P A -1
C16 C 0.8532(10) 0.8296(10) 0.3089(11) 0.035(3) Uani 0.5 1 d G U P A -1
C17 C 0.9724(11) 0.8377(6) 0.3070(12) 0.048(4) Uani 0.5 1 d G U P A -1
C18 C 1.0470(5) 0.7696(6) 0.3172(6) 0.043(4) Uani 0.5 1 d G U P A -1
C16A C 1.0025(10) 0.6934(5) 0.3294(11) 0.043(4) Uani 0.5 1 d G U P A -1
C17A C 0.8833(11) 0.6853(9) 0.3313(12) 0.041(4) Uani 0.5 1 d G U P A -1
C19 C 0.9581(5) 0.5650(4) 0.8230(5) 0.022(3) Uani 0.719(19) 1 d G . P B 1
C20 C 1.0639(6) 0.6050(3) 0.8223(9) 0.038(3) Uani 0.719(19) 1 d G . P B 1
H20A H 1.0566 0.6558 0.7886 0.045 Uiso 0.719(19) 1 calc R U P B 1
C21 C 1.1804(5) 0.5709(4) 0.8708(9) 0.040(3) Uani 0.719(19) 1 d G . P B 1
H21A H 1.2527 0.5982 0.8703 0.048 Uiso 0.719(19) 1 calc R U P B 1
C22 C 1.1911(7) 0.4966(5) 0.9201(6) 0.040(3) Uani 0.719(19) 1 d G . P B 1
H22A H 1.2707 0.4733 0.9533 0.048 Uiso 0.719(19) 1 calc R U P B 1
C23 C 1.0853(9) 0.4565(6) 0.9209(7) 0.040(3) Uani 0.719(19) 1 d G . P B 1
H23A H 1.0926 0.4058 0.9546 0.048 Uiso 0.719(19) 1 calc R U P B 1
C24 C 0.9688(7) 0.4907(6) 0.8723(7) 0.029(3) Uani 0.719(19) 1 d G . P B 1
H24A H 0.8965 0.4633 0.8728 0.035 Uiso 0.719(19) 1 calc R U P B 1
C19A C 0.9407(13) 0.5558(11) 0.8312(12) 0.022(6) Uani 0.281(19) 1 d G U P B 2
C20A C 1.0491(16) 0.6000(8) 0.8770(17) 0.023(5) Uani 0.281(19) 1 d G U P B 2
H20B H 1.0475 0.6576 0.8727 0.027 Uiso 0.281(19) 1 calc R U P B 2
C21A C 1.1597(14) 0.5600(9) 0.9292(16) 0.028(6) Uani 0.281(19) 1 d G U P B 2
H21B H 1.2338 0.5902 0.9605 0.033 Uiso 0.281(19) 1 calc R U P B 2
C22A C 1.1620(17) 0.4758(10) 0.9355(13) 0.029(6) Uani 0.281(19) 1 d G U P B 2
H22B H 1.2376 0.4484 0.9712 0.035 Uiso 0.281(19) 1 calc R U P B 2
C23A C 1.054(2) 0.4316(8) 0.8897(18) 0.034(7) Uani 0.281(19) 1 d G U P B 2
H23B H 1.0551 0.3740 0.8940 0.040 Uiso 0.281(19) 1 calc R U P B 2
C24A C 0.9429(16) 0.4716(11) 0.8375(17) 0.024(6) Uani 0.281(19) 1 d G U P B 2
H24B H 0.8689 0.4414 0.8062 0.029 Uiso 0.281(19) 1 calc R U P B 2
C25 C 0.6871(5) 0.5673(3) 0.7919(4) 0.0258(13) Uani 1 1 d . . . . .
C26 C 0.6479(6) 0.4868(4) 0.7744(4) 0.0345(15) Uani 1 1 d . . . . .
H26A H 0.6842 0.4515 0.7395 0.041 Uiso 1 1 calc R U . . .
C27 C 0.5564(6) 0.4581(4) 0.8077(5) 0.0451(19) Uani 1 1 d . . . . .
H27A H 0.5318 0.4028 0.7965 0.054 Uiso 1 1 calc R U . . .
C28 C 0.5001(6) 0.5078(4) 0.8567(5) 0.0402(17) Uani 1 1 d . . . . .
H28A H 0.4368 0.4874 0.8787 0.048 Uiso 1 1 calc R U . . .
C29 C 0.5367(5) 0.5873(4) 0.8734(5) 0.0361(15) Uani 1 1 d . . . . .
H29A H 0.4981 0.6223 0.9068 0.043 Uiso 1 1 calc R U . . .
C30 C 0.6302(5) 0.6171(4) 0.8417(4) 0.0294(14) Uani 1 1 d . . . . .
H30A H 0.6552 0.6722 0.8545 0.035 Uiso 1 1 calc R U . . .
C31 C 0.7721(5) 0.5609(3) 0.6252(4) 0.0242(12) Uani 1 1 d . . . . .
C32 C 0.8631(6) 0.5282(4) 0.5946(4) 0.0354(15) Uani 1 1 d . . . . .
H32A H 0.9465 0.5270 0.6410 0.042 Uiso 1 1 calc R U . . .
C33 C 0.8355(7) 0.4964(4) 0.4963(5) 0.0484(18) Uani 1 1 d . . . . .
H33A H 0.8987 0.4730 0.4765 0.058 Uiso 1 1 calc R U . . .
C34 C 0.7137(6) 0.5002(4) 0.4290(5) 0.0413(17) Uani 1 1 d . . . . .
H34A H 0.6932 0.4787 0.3624 0.050 Uiso 1 1 calc R U . . .
C35 C 0.6223(6) 0.5345(4) 0.4571(4) 0.0326(14) Uani 1 1 d . . . . .
H35A H 0.5397 0.5382 0.4097 0.039 Uiso 1 1 calc R U . . .
C36 C 0.6514(5) 0.5637(3) 0.5550(4) 0.0254(13) Uani 1 1 d . . . . .
H36A H 0.5874 0.5861 0.5747 0.030 Uiso 1 1 calc R U . . .
B1 B 0.4393(8) 0.7500 0.3610(7) 0.027(2) Uani 1 2 d S T P . .

loop_
_atom_site_aniso_label
_atom_site_aniso_U_11
_atom_site_aniso_U_22
_atom_site_aniso_U_33
_atom_site_aniso_U_23
_atom_site_aniso_U_13
_atom_site_aniso_U_12
Pd1 0.0215(3) 0.0144(3) 0.0189(3) 0.000 0.0015(3) 0.000
I1 0.039(6) 0.0243(9) 0.019(6) 0.000 -0.001(4) 0.000
Cl1 0.039(6) 0.0243(9) 0.019(6) 0.000 -0.001(4) 0.000
P1 0.0225(7) 0.0141(6) 0.0214(7) -0.0010(6) 0.0020(6) 0.0011(6)
F1 0.0280(17) 0.0438(19) 0.0315(18) -0.0036(17) 0.0085(14) -0.0119(17)
O1 0.063(5) 0.052(4) 0.025(4) 0.000 0.013(3) 0.000
N1 0.026(4) 0.018(3) 0.019(3) 0.000 0.007(3) 0.000
N2 0.022(4) 0.037(4) 0.020(4) 0.000 0.001(3) 0.000
C1 0.026(4) 0.018(4) 0.021(4) 0.000 0.010(3) 0.000
C2 0.014(4) 0.015(4) 0.035(5) 0.000 0.006(4) 0.000
C3 0.021(4) 0.023(4) 0.021(4) 0.000 0.009(3) 0.000
C4 0.016(4) 0.015(4) 0.023(4) 0.000 0.006(3) 0.000
C5 0.019(4) 0.013(4) 0.026(4) 0.000 0.007(3) 0.000
C6 0.025(4) 0.026(4) 0.025(4) 0.000 0.012(4) 0.000
C7 0.035(5) 0.024(4) 0.027(5) 0.000 0.011(4) 0.000
C8 0.032(5) 0.028(4) 0.021(4) 0.000 0.007(4) 0.000
C9 0.036(5) 0.037(5) 0.023(5) 0.000 0.006(4) 0.000
C10 0.041(5) 0.039(5) 0.028(5) 0.000 0.012(4) 0.000
C11 0.019(4) 0.069(7) 0.026(5) 0.000 0.006(4) 0.000
C12 0.033(5) 0.046(5) 0.023(5) 0.000 0.009(4) 0.000
C13 0.040(6) 0.039(5) 0.034(5) 0.000 0.001(5) 0.000
C14 0.023(5) 0.071(7) 0.026(5) 0.000 0.006(4) 0.000
C15 0.020(4) 0.034(5) 0.018(4) -0.008(7) 0.006(3) 0.001(7)
C16 0.038(7) 0.037(6) 0.035(8) -0.008(6) 0.017(6) -0.007(5)
C17 0.042(7) 0.055(10) 0.053(10) -0.010(6) 0.025(7) -0.007(5)
C18 0.031(6) 0.056(10) 0.050(7) -0.009(5) 0.025(5) -0.006(4)
C16A 0.027(6) 0.054(10) 0.055(10) -0.003(6) 0.022(6) 0.004(5)
C17A 0.031(6) 0.034(7) 0.066(12) 0.006(6) 0.026(7) 0.003(5)
C19 0.019(5) 0.023(5) 0.019(5) -0.004(4) 0.000(4) 0.003(4)
C20 0.028(5) 0.027(5) 0.053(8) 0.002(4) 0.009(5) 0.004(4)
C21 0.015(4) 0.041(5) 0.058(9) -0.011(5) 0.004(4) -0.004(4)
C22 0.025(5) 0.046(7) 0.039(6) 0.006(5) -0.001(5) 0.015(5)
C23 0.043(8) 0.047(7) 0.033(7) 0.023(6) 0.016(6) 0.019(6)
C24 0.029(5) 0.033(6) 0.027(6) 0.011(5) 0.013(4) 0.013(4)
C19A 0.021(8) 0.028(9) 0.019(12) -0.002(7) 0.009(7) 0.001(6)
C20A 0.023(8) 0.020(8) 0.023(12) 0.002(7) 0.006(7) 0.004(6)
C21A 0.025(8) 0.034(8) 0.021(12) 0.007(7) 0.004(7) 0.006(6)
C22A 0.031(10) 0.032(8) 0.023(12) 0.009(7) 0.009(9) 0.009(7)
C23A 0.036(9) 0.033(9) 0.032(14) 0.005(7) 0.012(8) 0.009(7)
C24A 0.034(9) 0.027(9) 0.013(12) -0.001(7) 0.011(8) 0.004(6)
C25 0.028(3) 0.023(3) 0.019(3) 0.005(2) -0.002(2) 0.000(2)
C26 0.048(4) 0.028(3) 0.019(3) 0.000(3) 0.002(3) -0.011(3)
C27 0.059(5) 0.038(4) 0.025(3) 0.005(3) -0.002(3) -0.025(3)
C28 0.036(4) 0.048(4) 0.027(3) 0.008(3) -0.001(3) -0.014(3)
C29 0.024(3) 0.044(4) 0.039(4) 0.004(3) 0.009(3) -0.003(3)
C30 0.024(3) 0.029(3) 0.031(3) 0.004(3) 0.005(3) 0.001(3)
C31 0.030(3) 0.017(3) 0.023(3) 0.000(2) 0.005(3) 0.000(2)
C32 0.039(4) 0.039(4) 0.023(3) -0.001(3) 0.005(3) 0.004(3)
C33 0.052(5) 0.058(5) 0.035(4) -0.015(3) 0.015(3) 0.002(4)
C34 0.047(4) 0.047(4) 0.023(3) -0.005(3) 0.005(3) -0.009(3)
C35 0.032(3) 0.033(3) 0.028(3) -0.002(3) 0.005(3) -0.004(3)
C36 0.029(3) 0.019(3) 0.024(3) 0.000(2) 0.004(3) -0.002(2)
B1 0.017(5) 0.030(5) 0.031(5) 0.000 0.004(4) 0.000

loop_
_atom_type_symbol
_atom_type_description
_atom_type_scat_dispersion_real
_atom_type_scat_dispersion_imag
_atom_type_scat_source
C C 0.0033 0.0016 'International Tables Vol C Tables 4.2.6.8 and 6.1.1.4'
H H 0.0000 0.0000 'International Tables Vol C Tables 4.2.6.8 and 6.1.1.4'
B B 0.0013 0.0007 'International Tables Vol C Tables 4.2.6.8 and 6.1.1.4'
N N 0.0061 0.0033 'International Tables Vol C Tables 4.2.6.8 and 6.1.1.4'
O O 0.0106 0.0060 'International Tables Vol C Tables 4.2.6.8 and 6.1.1.4'
F F 0.0171 0.0103 'International Tables Vol C Tables 4.2.6.8 and 6.1.1.4'
P P 0.1023 0.0942 'International Tables Vol C Tables 4.2.6.8 and 6.1.1.4'
Pd Pd -0.9988 1.0072 'International Tables Vol C Tables 4.2.6.8 and 6.1.1.4'
I I -0.4742 1.8119 'International Tables Vol C Tables 4.2.6.8 and 6.1.1.4'
Cl Cl 0.1484 0.1585 'International Tables Vol C Tables 4.2.6.8 and 6.1.1.4'

loop_
_geom_angle_atom_site_label_1
_geom_angle_atom_site_label_2
_geom_angle_atom_site_label_3
_geom_angle
_geom_angle_site_symmetry_1
_geom_angle_site_symmetry_3
C2 Pd1 P1 89.03(4) . .
C2 Pd1 P1 89.03(4) . 4_575
P1 Pd1 P1 178.03(8) . 4_575
C2 Pd1 Cl1 178.2(8) . .
P1 Pd1 Cl1 90.98(4) . .
P1 Pd1 Cl1 90.98(4) 4_575 .
C2 Pd1 I1 179.4(13) . .
P1 Pd1 I1 90.98(4) . .
P1 Pd1 I1 90.98(4) 4_575 .
Cl1 Pd1 I1 1(2) . .
C19A P1 C25 100.8(7) . .
C19A P1 C31 104.3(6) . .
C25 P1 C31 103.1(3) . .
C25 P1 C19 110.3(3) . .
C31 P1 C19 102.0(3) . .
C19A P1 Pd1 118.4(6) . .
C25 P1 Pd1 111.71(19) . .
C31 P1 Pd1 116.46(18) . .
C19 P1 Pd1 112.5(2) . .
C1 N1 C4 107.8(6) . .
C1 N1 B1 127.0(7) . .
C4 N1 B1 125.2(6) . .
C9 N2 C6 108.1(7) . .
C9 N2 B1 127.4(7) . .
C6 N2 B1 124.6(6) . .
N1 C1 C2 110.9(7) . .
N1 C1 C10 122.8(7) . .
C2 C1 C10 126.3(7) . .
C3 C2 C1 105.9(7) . .
C3 C2 Pd1 127.4(5) . .
C1 C2 Pd1 126.7(6) . .
C2 C3 C4 107.5(7) . .
C2 C3 C11 123.1(7) . .
C4 C3 C11 129.4(7) . .
C5 C4 N1 120.1(6) . .
C5 C4 C3 132.0(7) . .
N1 C4 C3 107.9(6) . .
C4 C5 C6 121.6(7) . .
C4 C5 C15 118.2(6) . .
C6 C5 C15 120.1(7) . .
C7 C6 N2 109.4(7) . .
C7 C6 C5 130.8(7) . .
N2 C6 C5 119.8(7) . .
C6 C7 C8 106.1(7) . .
C6 C7 C12 128.5(7) . .
C8 C7 C12 125.4(7) . .
C9 C8 C7 107.5(7) . .
C9 C8 C13 122.8(8) . .
C7 C8 C13 129.7(8) . .
N2 C9 C8 109.0(7) . .
N2 C9 C14 121.6(8) . .
C8 C9 C14 129.4(8) . .
C1 C10 H10A 109.5 . .
C1 C10 H10B 109.5 . .
H10A C10 H10B 109.5 . .
C1 C10 H10C 109.5 . .
H10A C10 H10C 109.5 . .
H10B C10 H10C 109.5 . .
C3 C11 H11A 109.5 . .
C3 C11 H11B 109.5 . .
H11A C11 H11B 109.5 . .
C3 C11 H11C 109.5 . .
H11A C11 H11C 109.5 . .
H11B C11 H11C 109.5 . .
C7 C12 H12A 109.5 . .
C7 C12 H12B 109.5 . .
H12A C12 H12B 109.5 . .
C7 C12 H12C 109.5 . .
H12A C12 H12C 109.5 . .
H12B C12 H12C 109.5 . .
O1 C13 C8 127.2(9) . .
O1 C13 H13A 116.4 . .
C8 C13 H13A 116.4 . .
C9 C14 H14A 109.5 . .
C9 C14 H14B 109.5 . .
H14A C14 H14B 109.5 . .
C9 C14 H14C 109.5 . .
H14A C14 H14C 109.5 . .
H14B C14 H14C 109.5 . .
C16 C15 C17A 120.0 . .
C16 C15 C5 117.2(12) . .
C17A C15 C5 122.5(12) . .
C15 C16 C17 120.0 . .
C18 C17 C16 120.0 . .
C17 C18 C16A 120.0 . .
C17A C16A C18 120.0 . .
C16A C17A C15 120.0 . .
C20 C19 C24 120.0 . .
C20 C19 P1 118.2(4) . .
C24 C19 P1 121.6(4) . .
C19 C20 C21 120.0 . .
C19 C20 H20A 120.0 . .
C21 C20 H20A 120.0 . .
C22 C21 C20 120.0 . .
C22 C21 H21A 120.0 . .
C20 C21 H21A 120.0 . .
C21 C22 C23 120.0 . .
C21 C22 H22A 120.0 . .
C23 C22 H22A 120.0 . .
C24 C23 C22 120.0 . .
C24 C23 H23A 120.0 . .
C22 C23 H23A 120.0 . .
C23 C24 C19 120.0 . .
C23 C24 H24A 120.0 . .
C19 C24 H24A 120.0 . .
C20A C19A C24A 120.0 . .
C20A C19A P1 118.2(10) . .
C24A C19A P1 121.2(10) . .
C19A C20A C21A 120.0 . .
C19A C20A H20B 120.0 . .
C21A C20A H20B 120.0 . .
C22A C21A C20A 120.0 . .
C22A C21A H21B 120.0 . .
C20A C21A H21B 120.0 . .
C21A C22A C23A 120.0 . .
C21A C22A H22B 120.0 . .
C23A C22A H22B 120.0 . .
C22A C23A C24A 120.0 . .
C22A C23A H23B 120.0 . .
C24A C23A H23B 120.0 . .
C23A C24A C19A 120.0 . .
C23A C24A H24B 120.0 . .
C19A C24A H24B 120.0 . .
C30 C25 C26 118.0(6) . .
C30 C25 P1 119.7(4) . .
C26 C25 P1 122.3(5) . .
C27 C26 C25 120.3(6) . .
C27 C26 H26A 119.8 . .
C25 C26 H26A 119.8 . .
C28 C27 C26 121.4(6) . .
C28 C27 H27A 119.3 . .
C26 C27 H27A 119.3 . .
C29 C28 C27 119.0(6) . .
C29 C28 H28A 120.5 . .
C27 C28 H28A 120.5 . .
C28 C29 C30 120.5(6) . .
C28 C29 H29A 119.8 . .
C30 C29 H29A 119.8 . .
C25 C30 C29 120.9(6) . .
C25 C30 H30A 119.6 . .
C29 C30 H30A 119.6 . .
C32 C31 C36 118.0(5) . .
C32 C31 P1 122.7(4) . .
C36 C31 P1 119.0(4) . .
C31 C32 C33 121.6(6) . .
C31 C32 H32A 119.2 . .
C33 C32 H32A 119.2 . .
C34 C33 C32 118.3(6) . .
C34 C33 H33A 120.8 . .
C32 C33 H33A 120.8 . .
C35 C34 C33 121.0(6) . .
C35 C34 H34A 119.5 . .
C33 C34 H34A 119.5 . .
C34 C35 C36 119.6(6) . .
C34 C35 H35A 120.2 . .
C36 C35 H35A 120.2 . .
C35 C36 C31 121.5(6) . .
C35 C36 H36A 119.3 . .
C31 C36 H36A 119.3 . .
F1 B1 F1 107.5(7) . 4_575
F1 B1 N2 109.7(5) . .
F1 B1 N2 109.7(5) 4_575 .
F1 B1 N1 110.5(5) . .
F1 B1 N1 110.5(5) 4_575 .
N2 B1 N1 108.8(7) . .

loop_
_geom_bond_atom_site_label_1
_geom_bond_atom_site_label_2
_geom_bond_distance
_geom_bond_site_symmetry_2
Pd1 C2 1.997(8) .
Pd1 P1 2.3290(12) .
Pd1 P1 2.3290(12) 4_575
Pd1 Cl1 2.385(19) .
Pd1 I1 2.60(3) .
P1 C19A 1.794(13) .
P1 C25 1.813(6) .
P1 C31 1.827(5) .
P1 C19 1.835(5) .
F1 B1 1.411(6) .
O1 C13 1.211(11) .
N1 C1 1.325(9) .
N1 C4 1.402(9) .
N1 B1 1.542(11) .
N2 C9 1.361(10) .
N2 C6 1.402(10) .
N2 B1 1.537(12) .
C1 C2 1.436(10) .
C1 C10 1.506(11) .
C2 C3 1.381(11) .
C3 C4 1.429(10) .
C3 C11 1.489(11) .
C4 C5 1.393(10) .
C5 C6 1.436(10) .
C5 C15 1.502(9) .
C6 C7 1.397(11) .
C7 C8 1.425(11) .
C7 C12 1.500(11) .
C8 C9 1.412(12) .
C8 C13 1.430(11) .
C9 C14 1.482(12) .
C10 H10A 0.9800 .
C10 H10B 0.9800 .
C10 H10C 0.9800 .
C11 H11A 0.9800 .
C11 H11B 0.9800 .
C11 H11C 0.9800 .
C12 H12A 0.9800 .
C12 H12B 0.9800 .
C12 H12C 0.9800 .
C13 H13A 0.9500 .
C14 H14A 0.9800 .
C14 H14B 0.9800 .
C14 H14C 0.9800 .
C15 C16 1.3900 .
C15 C17A 1.3900 .
C16 C17 1.3900 .
C17 C18 1.3900 .
C18 C16A 1.3900 .
C16A C17A 1.3900 .
C19 C20 1.3900 .
C19 C24 1.3900 .
C20 C21 1.3900 .
C20 H20A 0.9500 .
C21 C22 1.3900 .
C21 H21A 0.9500 .
C22 C23 1.3900 .
C22 H22A 0.9500 .
C23 C24 1.3900 .
C23 H23A 0.9500 .
C24 H24A 0.9500 .
C19A C20A 1.3900 .
C19A C24A 1.3900 .
C20A C21A 1.3900 .
C20A H20B 0.9500 .
C21A C22A 1.3900 .
C21A H21B 0.9500 .
C22A C23A 1.3900 .
C22A H22B 0.9500 .
C23A C24A 1.3900 .
C23A H23B 0.9500 .
C24A H24B 0.9500 .
C25 C30 1.388(8) .
C25 C26 1.394(8) .
C26 C27 1.382(9) .
C26 H26A 0.9500 .
C27 C28 1.374(9) .
C27 H27A 0.9500 .
C28 C29 1.370(9) .
C28 H28A 0.9500 .
C29 C30 1.394(8) .
C29 H29A 0.9500 .
C30 H30A 0.9500 .
C31 C32 1.379(8) .
C31 C36 1.390(7) .
C32 C33 1.406(8) .
C32 H32A 0.9500 .
C33 C34 1.387(9) .
C33 H33A 0.9500 .
C34 C35 1.372(9) .
C34 H34A 0.9500 .
C35 C36 1.384(8) .
C35 H35A 0.9500 .
C36 H36A 0.9500 .
B1 F1 1.411(6) 4_575

loop_
_geom_torsion_atom_site_label_1
_geom_torsion_atom_site_label_2
_geom_torsion_atom_site_label_3
_geom_torsion_atom_site_label_4
_geom_torsion
_geom_torsion_site_symmetry_4
C4 N1 C1 C2 0.000(2) .
B1 N1 C1 C2 180.000(2) .
C4 N1 C1 C10 180.000(2) .
B1 N1 C1 C10 0.000(3) .
N1 C1 C2 C3 0.000(2) .
C10 C1 C2 C3 180.000(2) .
N1 C1 C2 Pd1 180.000(1) .
C10 C1 C2 Pd1 0.000(3) .
C1 C2 C3 C4 0.000(2) .
Pd1 C2 C3 C4 180.000(2) .
C1 C2 C3 C11 180.000(2) .
Pd1 C2 C3 C11 0.000(3) .
C1 N1 C4 C5 180.000(2) .
B1 N1 C4 C5 0.000(2) .
C1 N1 C4 C3 0.000(2) .
B1 N1 C4 C3 180.000(2) .
C2 C3 C4 C5 180.000(3) .
C11 C3 C4 C5 0.000(3) .
C2 C3 C4 N1 0.000(2) .
C11 C3 C4 N1 180.000(2) .
N1 C4 C5 C6 0.000(2) .
C3 C4 C5 C6 180.000(2) .
N1 C4 C5 C15 177.6(9) .
C3 C4 C5 C15 -2.4(9) .
C9 N2 C6 C7 0.000(1) .
B1 N2 C6 C7 180.000(1) .
C9 N2 C6 C5 180.000(1) .
B1 N2 C6 C5 0.000(1) .
C4 C5 C6 C7 180.000(2) .
C15 C5 C6 C7 2.5(9) .
C4 C5 C6 N2 0.000(2) .
C15 C5 C6 N2 -177.5(9) .
N2 C6 C7 C8 0.000(1) .
C5 C6 C7 C8 180.000(1) .
N2 C6 C7 C12 180.000(1) .
C5 C6 C7 C12 0.000(1) .
C6 C7 C8 C9 0.000(1) .
C12 C7 C8 C9 180.000(1) .
C6 C7 C8 C13 180.000(1) .
C12 C7 C8 C13 0.000(2) .
C6 N2 C9 C8 0.000(1) .
B1 N2 C9 C8 180.000(1) .
C6 N2 C9 C14 180.000(1) .
B1 N2 C9 C14 0.000(1) .
C7 C8 C9 N2 0.000(1) .
C13 C8 C9 N2 180.000(1) .
C7 C8 C9 C14 180.000(1) .
C13 C8 C9 C14 0.000(1) .
C9 C8 C13 O1 180.000(1) .
C7 C8 C13 O1 0.000(1) .
C4 C5 C15 C16 -93.3(9) .
C6 C5 C15 C16 84.3(8) .
C4 C5 C15 C17A 80.3(10) .
C6 C5 C15 C17A -102.1(7) .
C17A C15 C16 C17 0.0 .
C5 C15 C16 C17 173.8(6) .
C15 C16 C17 C18 0.0 .
C16 C17 C18 C16A 0.0 .
C17 C18 C16A C17A 0.0 .
C18 C16A C17A C15 0.0 .
C16 C15 C17A C16A 0.0 .
C5 C15 C17A C16A -173.4(7) .
C25 P1 C19 C20 -161.9(5) .
C31 P1 C19 C20 89.2(5) .
Pd1 P1 C19 C20 -36.4(5) .
C25 P1 C19 C24 23.0(6) .
C31 P1 C19 C24 -85.9(6) .
Pd1 P1 C19 C24 148.5(5) .
C24 C19 C20 C21 0.0 .
P1 C19 C20 C21 -175.2(5) .
C19 C20 C21 C22 0.0 .
C20 C21 C22 C23 0.0 .
C21 C22 C23 C24 0.0 .
C22 C23 C24 C19 0.0 .
C20 C19 C24 C23 0.0 .
P1 C19 C24 C23 175.0(5) .
C25 P1 C19A C20A -135.2(11) .
C31 P1 C19A C20A 118.2(11) .
Pd1 P1 C19A C20A -13.1(13) .
C25 P1 C19A C24A 54.0(12) .
C31 P1 C19A C24A -52.6(13) .
Pd1 P1 C19A C24A 176.0(10) .
C24A C19A C20A C21A 0.0 .
P1 C19A C20A C21A -170.9(13) .
C19A C20A C21A C22A 0.0 .
C20A C21A C22A C23A 0.0 .
C21A C22A C23A C24A 0.0 .
C22A C23A C24A C19A 0.0 .
C20A C19A C24A C23A 0.0 .
P1 C19A C24A C23A 170.6(14) .
C19A P1 C25 C30 112.4(7) .
C31 P1 C25 C30 -140.0(4) .
C19 P1 C25 C30 111.8(5) .
Pd1 P1 C25 C30 -14.2(5) .
C19A P1 C25 C26 -69.1(7) .
C31 P1 C25 C26 38.5(5) .
C19 P1 C25 C26 -69.7(5) .
Pd1 P1 C25 C26 164.3(4) .
C30 C25 C26 C27 -1.0(8) .
P1 C25 C26 C27 -179.6(4) .
C25 C26 C27 C28 1.3(9) .
C26 C27 C28 C29 -0.6(9) .
C27 C28 C29 C30 -0.4(9) .
C26 C25 C30 C29 0.0(8) .
P1 C25 C30 C29 178.6(4) .
C28 C29 C30 C25 0.7(9) .
C19A P1 C31 C32 -30.5(8) .
C25 P1 C31 C32 -135.4(5) .
C19 P1 C31 C32 -21.0(6) .
Pd1 P1 C31 C32 101.9(5) .
C19A P1 C31 C36 155.2(7) .
C25 P1 C31 C36 50.3(5) .
C19 P1 C31 C36 164.7(5) .
Pd1 P1 C31 C36 -72.3(5) .
C36 C31 C32 C33 -1.6(9) .
P1 C31 C32 C33 -175.9(5) .
C31 C32 C33 C34 1.3(10) .
C32 C33 C34 C35 0.4(10) .
C33 C34 C35 C36 -1.9(10) .
C34 C35 C36 C31 1.6(9) .
C32 C31 C36 C35 0.1(8) .
P1 C31 C36 C35 174.6(4) .
C9 N2 B1 F1 59.0(5) .
C6 N2 B1 F1 -121.0(5) .
C9 N2 B1 F1 -59.0(5) 4_575
C6 N2 B1 F1 121.0(5) 4_575
C9 N2 B1 N1 180.000(1) .
C6 N2 B1 N1 0.000(1) .
C1 N1 B1 F1 -59.4(5) .
C4 N1 B1 F1 120.6(5) .
C1 N1 B1 F1 59.4(5) 4_575
C4 N1 B1 F1 -120.6(5) 4_575
C1 N1 B1 N2 180.000(2) .
C4 N1 B1 N2 0.000(2) .
